data_4511795
loop_
_publ_author_name
'Bag, Prasenjit'
'Chakraborty, Amit'
'Rouzi\`eres, Mathieu'
'Cl\'erac, Rodolphe'
'Butcher, Raymond J.'
'Chandrasekhar, Vadapalli'

_publ_section_title
;
 Oxalato-Bridged Neutral Octanuclear Heterometallic Complexes
 [Ln4K4(L)4(\m-H2O)4(NO3)2(\m-Ox)] (Ln = Dy(III), Gd(III), Tb(III),
 Ho(III); LH3= N[CH2CH2N&#x2550;CH-C6H3-2-OH-3-OMe]3; Ox = (C2O4)2--):
 Synthesis, Structure, Magnetic and Luminescent Properties
;
_journal_issue 9
_journal_name_full 'Crystal Growth &amp; Design'
_journal_page_first 4583
_journal_paper_doi 10.1021/cg500677t
_journal_volume 14
_journal_year 2014
_chemical_formula_moiety 'C122 H140 Dy4 K4 N18 O38, 4(C H4 O), 10(H2 O)'
_chemical_formula_sum 'C126 H176 Dy4 K4 N18 O52'
_chemical_formula_weight 3581.25
_chemical_name_systematic
; 
 ? 
;
_space_group_IT_number 14
_symmetry_cell_setting monoclinic
_symmetry_space_group_name_Hall '-P 2ybc'
_symmetry_space_group_name_H-M 'P 1 21/c 1'
_atom_sites_solution_hydrogens geom
_atom_sites_solution_primary direct
_atom_sites_solution_secondary difmap
_audit_creation_method SHELXL-97
_cell_angle_alpha 90.00
_cell_angle_beta 108.583(3)
_cell_angle_gamma 90.00
_cell_formula_units_Z 2
_cell_length_a 15.761(3)
_cell_length_b 29.264(6)
_cell_length_c 16.660(3)
_cell_measurement_reflns_used 9229
_cell_measurement_temperature 100(2)
_cell_measurement_theta_max 28.06
_cell_measurement_theta_min 2.49
_cell_volume 7283(2)
_computing_cell_refinement 'Bruker SMART'
_computing_data_collection 'Bruker SMART'
_computing_data_reduction 'Bruker SAINT'
_computing_molecular_graphics 'Bruker SHELXTL'
_computing_publication_material 'Bruker SHELXTL'
_computing_structure_refinement 'Bruker SHELXTL'
_computing_structure_solution 'Bruker SHELXTL'
_diffrn_ambient_temperature 100(2)
_diffrn_measured_fraction_theta_full 0.992
_diffrn_measured_fraction_theta_max 0.992
_diffrn_measurement_device_type 'CCD area detector'
_diffrn_measurement_method 'phi and omega scans'
_diffrn_radiation_monochromator graphite
_diffrn_radiation_source 'sealed tube'
_diffrn_radiation_type MoK\a
_diffrn_radiation_wavelength 0.71073
_diffrn_reflns_av_R_equivalents 0.0580
_diffrn_reflns_av_sigmaI/netI 0.0589
_diffrn_reflns_limit_h_max 19
_diffrn_reflns_limit_h_min -19
_diffrn_reflns_limit_k_max 31
_diffrn_reflns_limit_k_min -35
_diffrn_reflns_limit_l_max 13
_diffrn_reflns_limit_l_min -20
_diffrn_reflns_number 38572
_diffrn_reflns_theta_full 25.50
_diffrn_reflns_theta_max 25.50
_diffrn_reflns_theta_min 1.95
_exptl_absorpt_coefficient_mu 2.235
_exptl_absorpt_correction_T_max 1.00
_exptl_absorpt_correction_T_min 0.658602
_exptl_absorpt_correction_type empirical
_exptl_absorpt_process_details Sadabs
_exptl_crystal_colour yellow
_exptl_crystal_density_diffrn 1.633
_exptl_crystal_density_method 'not measured'
_exptl_crystal_description block
_exptl_crystal_F_000 3628
_exptl_crystal_size_max 0.16
_exptl_crystal_size_mid 0.13
_exptl_crystal_size_min 0.09
_refine_diff_density_max 2.136
_refine_diff_density_min -1.101
_refine_diff_density_rms 0.245
_refine_ls_extinction_method none
_refine_ls_goodness_of_fit_ref 1.080
_refine_ls_hydrogen_treatment mixed
_refine_ls_matrix_type full
_refine_ls_number_parameters 918
_refine_ls_number_reflns 13449
_refine_ls_number_restraints 40
_refine_ls_restrained_S_all 1.081
_refine_ls_R_factor_all 0.0726
_refine_ls_R_factor_gt 0.0558
_refine_ls_shift/su_max 0.009
_refine_ls_shift/su_mean 0.000
_refine_ls_structure_factor_coef Fsqd
_refine_ls_weighting_details 'calc w=1/[\s^2^(Fo^2^)+(0.1146P)^2^+13.8161P] where P=(Fo^2^+2Fc^2^)/3'
_refine_ls_weighting_scheme calc
_refine_ls_wR_factor_gt 0.1576
_refine_ls_wR_factor_ref 0.1875
_reflns_number_gt 10554
_reflns_number_total 13449
_reflns_threshold_expression >2sigma(I)
_cod_data_source_file cg500677t_si_001.cif
_cod_data_source_block Dy4K4
_cod_depositor_comments
;
The following automatic conversions were performed:

'_symmetry_cell_setting' value 'Monoclinic' changed to 'monoclinic'
according to
/home/saulius/struct/COD-crude-data--automatic-downloads/rss-feeds/ACS/lib/dictionaries/cif_core.dic
dictionary named 'cif_core.dic' version 2.4.2 from 2011-04-26.

Automatic conversion script
Id: cif_fix_values 2281 2013-09-26 08:29:07Z andrius 

 Adding full bibliography for 4511795--4511798.cif.
;
_cod_original_cell_volume 7284(2)
_cod_original_sg_symbol_H-M P2(1)/c
_cod_database_code 4511795

loop_
_symmetry_equiv_pos_as_xyz
'x, y, z'
'-x, y+1/2, -z+1/2'
'-x, -y, -z'
'x, -y-1/2, z-1/2'

loop_
_atom_site_label
_atom_site_type_symbol
_atom_site_fract_x
_atom_site_fract_y
_atom_site_fract_z
_atom_site_U_iso_or_equiv
_atom_site_adp_type
_atom_site_occupancy
_atom_site_symmetry_multiplicity
_atom_site_calc_flag
_atom_site_refinement_flags
H121 H 0.707(3) 0.1443(16) 0.7095(15) 0.03(2) Uiso 1 1 d D
H122 H 0.691(4) 0.1015(10) 0.7157(14) 0.03(2) Uiso 1 1 d D
Dy1 Dy 0.92146(2) 0.129367(12) 0.83301(2) 0.02233(13) Uani 1 1 d D
Dy2 Dy 0.61696(2) 0.119476(11) 0.54491(2) 0.02234(12) Uani 1 1 d D
K1 K 0.71577(11) 0.12680(5) 0.90262(11) 0.0290(4) Uani 1 1 d .
K2 K 0.80655(14) 0.05840(6) 0.49836(13) 0.0427(5) Uani 1 1 d .
N1A N 1.0758(4) 0.1266(2) 0.7972(4) 0.0334(16) Uani 1 1 d .
N12A N 1.0507(4) 0.1631(2) 0.9475(4) 0.0329(15) Uani 1 1 d .
N22A N 0.9518(4) 0.1994(2) 0.7502(4) 0.0301(14) Uani 1 1 d .
N32A N 0.9961(4) 0.0531(2) 0.8637(4) 0.0318(15) Uani 1 1 d .
N1B N 0.4726(4) 0.1540(2) 0.5707(4) 0.0269(14) Uani 1 1 d .
N12B N 0.5121(4) 0.1561(2) 0.4122(4) 0.0330(15) Uani 1 1 d .
N22B N 0.6284(4) 0.2051(2) 0.5821(4) 0.0270(14) Uani 1 1 d .
N32B N 0.5148(4) 0.0591(2) 0.5704(4) 0.0256(13) Uani 1 1 d .
N1N N 0.5583(7) 0.1422(5) 0.9871(8) 0.081(3) Uani 1 1 d .
O11 O 0.8730(3) 0.10564(17) 0.6868(3) 0.0231(10) Uani 1 1 d D
O12 O 0.6652(3) 0.12592(17) 0.6984(3) 0.0215(10) Uani 1 1 d D
O11A O 0.8967(3) 0.12287(17) 0.9586(3) 0.0290(12) Uani 1 1 d .
O12A O 0.8077(4) 0.0873(2) 1.0540(3) 0.0402(14) Uani 1 1 d .
O21A O 0.8005(3) 0.17765(16) 0.8036(3) 0.0240(10) Uani 1 1 d .
O22A O 0.6587(3) 0.21025(17) 0.8377(3) 0.0310(12) Uani 1 1 d .
O31A O 0.8075(3) 0.07532(16) 0.8121(3) 0.0242(11) Uani 1 1 d .
O32A O 0.6471(3) 0.04877(17) 0.8088(3) 0.0284(11) Uani 1 1 d .
O11B O 0.6277(4) 0.0805(2) 0.4302(3) 0.0368(13) Uani 1 1 d .
O12B O 0.6963(5) 0.0169(3) 0.3571(5) 0.0661(17) Uani 1 1 d .
O21B O 0.7557(3) 0.14394(17) 0.5474(3) 0.0256(11) Uani 1 1 d .
O22B O 0.8868(4) 0.13515(19) 0.4812(4) 0.0357(13) Uani 1 1 d .
O31B O 0.7053(3) 0.05664(16) 0.6021(3) 0.0266(11) Uani 1 1 d .
O32B O 0.8518(4) 0.00787(18) 0.6473(4) 0.0395(14) Uani 1 1 d .
O1N O 0.5550(6) 0.1132(3) 0.9378(6) 0.072(2) Uani 1 1 d .
O2N O 0.6348(9) 0.1590(3) 1.0245(7) 0.106(3) Uani 1 1 d .
O3N O 0.4915(9) 0.1574(5) 1.0065(8) 0.149(5) Uani 1 1 d .
O1OX O 0.9216(7) 0.0071(4) 0.4576(9) 0.116(4) Uani 1 1 d .
O2OX O 1.0148(9) 0.0517(5) 0.5633(8) 0.137(4) Uani 1 1 d .
O1S O 0.3889(8) 0.0739(4) 0.8751(6) 0.114(4) Uani 1 1 d .
H1S H 0.4365 0.0876 0.8932 0.171 Uiso 1 1 calc R
O1W O 0.2975(6) 0.1374(3) 0.7374(6) 0.182(7) Uani 1 1 d G
H1WA H 0.3244 0.1470 0.7038 0.273 Uiso 1 1 d G
H1WB H 0.2508 0.1533 0.7312 0.273 Uiso 1 1 d G
O2W O 0.3519(7) 0.2887(4) 0.4690(6) 0.189(7) Uani 1 1 d G
H2WA H 0.3902 0.2866 0.4429 0.284 Uiso 1 1 d G
H2WB H 0.3289 0.2627 0.4709 0.284 Uiso 1 1 d G
O3W O 0.1794(8) 0.1072(3) 0.5719(7) 0.219(8) Uani 1 1 d GU
H3WA H 0.1350 0.1170 0.5853 0.329 Uiso 1 1 d G
H3WB H 0.1793 0.1193 0.5255 0.329 Uiso 1 1 d G
O4W O 0.1674(6) 0.1837(3) 0.4828(5) 0.246(9) Uani 1 1 d GU
H4WA H 0.2172 0.1768 0.5192 0.369 Uiso 1 1 d G
H4WB H 0.1316 0.1613 0.4759 0.369 Uiso 1 1 d G
O5W O 0.2234(8) 0.2683(4) 0.8504(6) 0.163(5) Uani 1 1 d GU
H5WA H 0.2673 0.2826 0.8431 0.244 Uiso 1 1 d G
H5WB H 0.1871 0.2874 0.8602 0.244 Uiso 1 1 d G
O6W O 0.2868(14) 0.3003(7) 0.6910(12) 0.206(7) Uani 1 1 d U
H6W H 0.2541 0.3191 0.7028 0.308 Uiso 1 1 calc R
C082 C 0.5445(6) 0.1153(3) 0.2961(5) 0.041(2) Uani 1 1 d .
C101 C 0.7551(6) 0.0709(3) 1.1042(6) 0.044(2) Uani 1 1 d .
H10A H 0.7802 0.0428 1.1313 0.066 Uiso 1 1 calc R
H10B H 0.6948 0.0657 1.0684 0.066 Uiso 1 1 calc R
H10C H 0.7552 0.0932 1.1464 0.066 Uiso 1 1 calc R
C102 C 0.5790(5) 0.2271(3) 0.8527(5) 0.039(2) Uani 1 1 d .
H10D H 0.5956 0.2461 0.9023 0.058 Uiso 1 1 calc R
H10E H 0.5439 0.2018 0.8609 0.058 Uiso 1 1 calc R
H10F H 0.5446 0.2447 0.8048 0.058 Uiso 1 1 calc R
C103 C 0.5601(5) 0.0341(3) 0.8061(5) 0.0356(19) Uani 1 1 d .
H10G H 0.5449 0.0066 0.7732 0.053 Uiso 1 1 calc R
H10H H 0.5173 0.0575 0.7805 0.053 Uiso 1 1 calc R
H10I H 0.5594 0.0284 0.8626 0.053 Uiso 1 1 calc R
C104 C 0.7340(7) -0.0197(4) 0.3212(7) 0.0661(17) Uani 1 1 d .
H10J H 0.6867 -0.0386 0.2864 0.099 Uiso 1 1 calc R
H10K H 0.7729 -0.0378 0.3660 0.099 Uiso 1 1 calc R
H10L H 0.7675 -0.0071 0.2874 0.099 Uiso 1 1 calc R
C105 C 0.9598(8) 0.1310(3) 0.4475(9) 0.070(4) Uani 1 1 d .
H10M H 0.9461 0.1478 0.3954 0.105 Uiso 1 1 calc R
H10N H 0.9687 0.0994 0.4370 0.105 Uiso 1 1 calc R
H10O H 1.0133 0.1431 0.4874 0.105 Uiso 1 1 calc R
C106 C 0.9302(6) -0.0195(3) 0.6675(7) 0.055(3) Uani 1 1 d .
H10P H 0.9438 -0.0309 0.7243 0.083 Uiso 1 1 calc R
H10Q H 0.9793 -0.0014 0.6632 0.083 Uiso 1 1 calc R
H10R H 0.9204 -0.0447 0.6288 0.083 Uiso 1 1 calc R
C11A C 1.1491(5) 0.1505(3) 0.8616(5) 0.038(2) Uani 1 1 d .
H11A H 1.1859 0.1662 0.8334 0.046 Uiso 1 1 calc R
H11B H 1.1863 0.1280 0.8994 0.046 Uiso 1 1 calc R
C12A C 1.1174(5) 0.1850(3) 0.9138(5) 0.038(2) Uani 1 1 d .
H12A H 1.1679 0.1958 0.9603 0.045 Uiso 1 1 calc R
H12B H 1.0905 0.2110 0.8789 0.045 Uiso 1 1 calc R
C13A C 1.0735(5) 0.1626(3) 1.0300(5) 0.0299(17) Uani 1 1 d .
H13A H 1.1282 0.1756 1.0600 0.036 Uiso 1 1 calc R
C14A C 1.0204(5) 0.1432(3) 1.0793(5) 0.0312(17) Uani 1 1 d .
C15A C 1.0570(6) 0.1453(3) 1.1676(5) 0.0371(19) Uani 1 1 d .
H15A H 1.1128 0.1588 1.1919 0.044 Uiso 1 1 calc R
C16A C 1.0119(6) 0.1278(3) 1.2192(6) 0.041(2) Uani 1 1 d .
H16A H 1.0365 0.1298 1.2777 0.050 Uiso 1 1 calc R
C17A C 0.9286(6) 0.1070(3) 1.1824(5) 0.040(2) Uani 1 1 d .
H17A H 0.8992 0.0939 1.2171 0.048 Uiso 1 1 calc R
C18A C 0.8892(6) 0.1055(3) 1.0953(5) 0.0325(18) Uani 1 1 d .
C19A C 0.9344(5) 0.1235(2) 1.0393(5) 0.0278(17) Uani 1 1 d .
C21A C 1.0604(5) 0.1487(3) 0.7137(5) 0.038(2) Uani 1 1 d .
H21A H 1.0168 0.1311 0.6703 0.045 Uiso 1 1 calc R
H21B H 1.1159 0.1490 0.7002 0.045 Uiso 1 1 calc R
C22A C 1.0265(5) 0.1976(3) 0.7142(5) 0.0367(19) Uani 1 1 d .
H22A H 1.0752 0.2168 0.7475 0.044 Uiso 1 1 calc R
H22B H 1.0063 0.2093 0.6568 0.044 Uiso 1 1 calc R
C23A C 0.9138(5) 0.2382(3) 0.7405(5) 0.0326(18) Uani 1 1 d .
H23A H 0.9375 0.2602 0.7135 0.039 Uiso 1 1 calc R
C24A C 0.8381(5) 0.2527(3) 0.7660(5) 0.0297(17) Uani 1 1 d .
C25A C 0.8167(6) 0.3000(3) 0.7570(5) 0.044(2) Uani 1 1 d .
H25A H 0.8509 0.3195 0.7355 0.052 Uiso 1 1 calc R
C26A C 0.7472(6) 0.3175(3) 0.7791(6) 0.044(2) Uani 1 1 d .
H26A H 0.7350 0.3486 0.7744 0.052 Uiso 1 1 calc R
C27A C 0.6937(6) 0.2875(3) 0.8092(5) 0.041(2) Uani 1 1 d .
H27A H 0.6466 0.2990 0.8254 0.050 Uiso 1 1 calc R
C28A C 0.7113(5) 0.2414(3) 0.8147(5) 0.0290(16) Uani 1 1 d .
C29A C 0.7851(5) 0.2219(2) 0.7959(4) 0.0275(16) Uani 1 1 d .
C31A C 1.0997(5) 0.0783(3) 0.7906(5) 0.038(2) Uani 1 1 d .
H31A H 1.1608 0.0763 0.7897 0.045 Uiso 1 1 calc R
H31B H 1.0606 0.0653 0.7383 0.045 Uiso 1 1 calc R
C32A C 1.0904(5) 0.0518(3) 0.8658(6) 0.042(2) Uani 1 1 d .
H32A H 1.1091 0.0203 0.8634 0.051 Uiso 1 1 calc R
H32B H 1.1284 0.0652 0.9181 0.051 Uiso 1 1 calc R
C33A C 0.9651(6) 0.0157(3) 0.8830(5) 0.0345(19) Uani 1 1 d .
H33A H 1.0063 -0.0079 0.9008 0.041 Uiso 1 1 calc R
C34A C 0.8747(6) 0.0053(3) 0.8810(4) 0.0303(17) Uani 1 1 d .
C35A C 0.8599(6) -0.0387(3) 0.9105(5) 0.0366(19) Uani 1 1 d .
H35A H 0.9087 -0.0579 0.9336 0.044 Uiso 1 1 calc R
C36A C 0.7781(6) -0.0534(3) 0.9061(5) 0.045(2) Uani 1 1 d .
H36A H 0.7706 -0.0825 0.9256 0.054 Uiso 1 1 calc R
C37A C 0.7041(6) -0.0250(3) 0.8720(5) 0.040(2) Uani 1 1 d .
H37A H 0.6473 -0.0350 0.8698 0.047 Uiso 1 1 calc R
C38A C 0.7149(5) 0.0180(3) 0.8415(4) 0.0273(16) Uani 1 1 d .
C39A C 0.8017(5) 0.0348(2) 0.8447(4) 0.0254(16) Uani 1 1 d .
C11B C 0.4097(5) 0.1732(3) 0.4907(5) 0.0348(18) Uani 1 1 d .
H11C H 0.3760 0.1977 0.5055 0.042 Uiso 1 1 calc R
H11D H 0.3674 0.1495 0.4631 0.042 Uiso 1 1 calc R
C12B C 0.4522(6) 0.1915(3) 0.4277(5) 0.039(2) Uani 1 1 d .
H12C H 0.4061 0.1993 0.3751 0.047 Uiso 1 1 calc R
H12D H 0.4861 0.2190 0.4499 0.047 Uiso 1 1 calc R
C13B C 0.5016(6) 0.1493(3) 0.3329(5) 0.045(2) Uani 1 1 d .
H13B H 0.4616 0.1687 0.2949 0.054 Uiso 1 1 calc R
C14B C 0.5230(7) 0.1130(4) 0.2076(6) 0.059(3) Uani 1 1 d .
H14B H 0.4845 0.1350 0.1752 0.070 Uiso 1 1 calc R
C15B C 0.5549(8) 0.0807(5) 0.1666(7) 0.071(3) Uani 1 1 d .
H15B H 0.5388 0.0803 0.1078 0.086 Uiso 1 1 calc R
C16B C 0.6115(8) 0.0486(5) 0.2146(6) 0.071(3) Uani 1 1 d .
H16B H 0.6321 0.0256 0.1869 0.086 Uiso 1 1 calc R
C17B C 0.6407(8) 0.0485(4) 0.3051(7) 0.0661(17) Uani 1 1 d .
C18B C 0.6064(6) 0.0827(3) 0.3475(6) 0.047(2) Uani 1 1 d .
C21B C 0.5028(5) 0.1904(3) 0.6356(5) 0.0334(18) Uani 1 1 d .
H21C H 0.5369 0.1764 0.6890 0.040 Uiso 1 1 calc R
H21D H 0.4506 0.2047 0.6436 0.040 Uiso 1 1 calc R
C22B C 0.5587(5) 0.2261(3) 0.6138(5) 0.0337(18) Uani 1 1 d .
H22C H 0.5875 0.2445 0.6635 0.040 Uiso 1 1 calc R
H22D H 0.5209 0.2461 0.5706 0.040 Uiso 1 1 calc R
C23B C 0.6904(5) 0.2334(2) 0.5787(4) 0.0273(16) Uani 1 1 d .
H23B H 0.6865 0.2626 0.5993 0.033 Uiso 1 1 calc R
C24B C 0.7652(5) 0.2257(2) 0.5473(4) 0.0270(16) Uani 1 1 d .
C25B C 0.8112(5) 0.2645(3) 0.5323(5) 0.0323(18) Uani 1 1 d .
H25B H 0.7936 0.2933 0.5446 0.039 Uiso 1 1 calc R
C26B C 0.8790(5) 0.2614(3) 0.5011(5) 0.0330(18) Uani 1 1 d .
H26B H 0.9079 0.2877 0.4921 0.040 Uiso 1 1 calc R
C27B C 0.9067(5) 0.2186(3) 0.4820(5) 0.0311(17) Uani 1 1 d .
H27B H 0.9534 0.2162 0.4594 0.037 Uiso 1 1 calc R
C28B C 0.8638(5) 0.1794(3) 0.4971(5) 0.0289(16) Uani 1 1 d .
C29B C 0.7925(5) 0.1822(2) 0.5308(4) 0.0240(15) Uani 1 1 d .
C31B C 0.4240(5) 0.1181(3) 0.6030(5) 0.0301(17) Uani 1 1 d .
H31C H 0.3632 0.1281 0.5949 0.036 Uiso 1 1 calc R
H31D H 0.4535 0.1136 0.6631 0.036 Uiso 1 1 calc R
C32B C 0.4223(5) 0.0740(3) 0.5570(5) 0.0308(17) Uani 1 1 d .
H32C H 0.3906 0.0509 0.5782 0.037 Uiso 1 1 calc R
H32D H 0.3915 0.0781 0.4970 0.037 Uiso 1 1 calc R
C33B C 0.5321(5) 0.0177(3) 0.5989(5) 0.0293(17) Uani 1 1 d .
H33B H 0.4837 0.0008 0.6033 0.035 Uiso 1 1 calc R
C34B C 0.6177(5) -0.0053(2) 0.6245(5) 0.0271(16) Uani 1 1 d .
C35B C 0.6169(5) -0.0506(3) 0.6545(5) 0.0313(17) Uani 1 1 d .
H35B H 0.5629 -0.0633 0.6549 0.038 Uiso 1 1 calc R
C36B C 0.6928(5) -0.0762(3) 0.6825(5) 0.0318(17) Uani 1 1 d .
H36B H 0.6912 -0.1056 0.7031 0.038 Uiso 1 1 calc R
C37B C 0.7734(5) -0.0573(3) 0.6799(4) 0.0289(17) Uani 1 1 d .
H37B H 0.8255 -0.0747 0.6972 0.035 Uiso 1 1 calc R
C38B C 0.7760(5) -0.0137(2) 0.6520(5) 0.0262(16) Uani 1 1 d .
C39B C 0.6988(5) 0.0147(2) 0.6242(4) 0.0242(15) Uani 1 1 d .
C1OX C 0.9745(12) -0.0097(4) 0.4743(9) 0.088(6) Uani 1 1 d .
C1S C 0.3623(8) 0.0573(5) 0.9459(8) 0.077(4) Uani 1 1 d .
H1SA H 0.4039 0.0345 0.9762 0.115 Uiso 1 1 calc R
H1SB H 0.3034 0.0443 0.9250 0.115 Uiso 1 1 calc R
H1SC H 0.3619 0.0823 0.9832 0.115 Uiso 1 1 calc R
C2S C 0.3170(18) 0.3181(9) 0.6223(18) 0.205(11) Uani 1 1 d U
H2SA H 0.3094 0.2951 0.5795 0.307 Uiso 1 1 calc R
H2SB H 0.3791 0.3264 0.6445 0.307 Uiso 1 1 calc R
H2SC H 0.2823 0.3446 0.5979 0.307 Uiso 1 1 calc R
H112 H 0.839(3) 0.0840(11) 0.6825(16) 0.004(16) Uiso 1 1 d D
H111 H 0.840(3) 0.1259(10) 0.6592(14) 0.011(18) Uiso 1 1 d D

loop_
_atom_site_aniso_label
_atom_site_aniso_U_11
_atom_site_aniso_U_22
_atom_site_aniso_U_33
_atom_site_aniso_U_23
_atom_site_aniso_U_13
_atom_site_aniso_U_12
Dy1 0.0214(2) 0.0271(2) 0.0201(2) 0.00064(12) 0.00885(15) 0.00070(13)
Dy2 0.0244(2) 0.0253(2) 0.0200(2) -0.00132(13) 0.01081(15) -0.00123(13)
K1 0.0306(9) 0.0286(9) 0.0330(9) -0.0025(7) 0.0175(8) -0.0010(7)
K2 0.0606(12) 0.0279(9) 0.0584(12) -0.0113(8) 0.0454(11) -0.0102(8)
N1A 0.024(3) 0.049(4) 0.028(4) 0.001(3) 0.009(3) 0.000(3)
N12A 0.034(4) 0.040(4) 0.027(3) -0.003(3) 0.012(3) -0.004(3)
N22A 0.031(3) 0.034(4) 0.024(3) -0.002(3) 0.007(3) -0.007(3)
N32A 0.030(4) 0.038(4) 0.031(4) 0.003(3) 0.014(3) 0.014(3)
N1B 0.029(3) 0.033(4) 0.022(3) 0.002(3) 0.011(3) 0.006(3)
N12B 0.033(4) 0.042(4) 0.024(3) -0.001(3) 0.009(3) -0.012(3)
N22B 0.032(3) 0.026(3) 0.020(3) 0.005(2) 0.006(3) 0.008(3)
N32B 0.028(3) 0.030(3) 0.019(3) -0.001(2) 0.008(3) 0.000(3)
N1N 0.050(6) 0.102(9) 0.089(8) 0.029(7) 0.018(6) -0.020(6)
O11 0.025(3) 0.021(3) 0.023(3) 0.005(2) 0.008(2) 0.000(2)
O12 0.023(3) 0.022(3) 0.019(3) -0.0031(19) 0.006(2) 0.002(2)
O11A 0.031(3) 0.037(3) 0.023(3) 0.002(2) 0.013(2) -0.002(2)
O12A 0.053(4) 0.042(3) 0.035(3) 0.001(3) 0.027(3) -0.007(3)
O21A 0.026(3) 0.017(2) 0.028(3) 0.0004(19) 0.008(2) 0.000(2)
O22A 0.033(3) 0.028(3) 0.034(3) -0.004(2) 0.013(2) 0.008(2)
O31A 0.028(3) 0.022(3) 0.026(3) 0.003(2) 0.012(2) 0.004(2)
O32A 0.027(3) 0.029(3) 0.028(3) 0.000(2) 0.006(2) -0.006(2)
O11B 0.038(3) 0.049(4) 0.028(3) -0.013(2) 0.017(2) -0.010(3)
O12B 0.083(4) 0.068(4) 0.067(4) -0.042(3) 0.051(3) -0.027(3)
O21B 0.029(3) 0.022(3) 0.029(3) 0.002(2) 0.015(2) -0.005(2)
O22B 0.035(3) 0.032(3) 0.053(4) 0.004(3) 0.031(3) 0.002(2)
O31B 0.033(3) 0.018(3) 0.036(3) -0.001(2) 0.020(2) -0.001(2)
O32B 0.031(3) 0.022(3) 0.074(4) -0.002(3) 0.028(3) -0.001(2)
O1N 0.071(5) 0.084(6) 0.079(6) -0.042(5) 0.050(5) -0.020(4)
O2N 0.159(11) 0.071(6) 0.103(7) -0.032(5) 0.064(7) -0.017(6)
O3N 0.119(9) 0.226(16) 0.119(9) -0.044(9) 0.061(8) 0.044(10)
O1OX 0.089(8) 0.107(10) 0.175(13) -0.057(9) 0.075(8) -0.011(7)
O2OX 0.158(11) 0.129(11) 0.135(10) 0.003(8) 0.061(9) -0.016(9)
O1S 0.128(9) 0.143(10) 0.069(6) -0.039(6) 0.031(6) -0.008(8)
O1W 0.131(11) 0.31(2) 0.143(12) 0.045(12) 0.101(10) 0.089(12)
O2W 0.099(9) 0.112(10) 0.292(19) 0.063(11) -0.027(10) -0.009(8)
O3W 0.215(9) 0.218(9) 0.225(9) 0.007(5) 0.071(5) 0.004(5)
O4W 0.236(10) 0.244(10) 0.255(10) 0.010(5) 0.075(5) -0.005(5)
O5W 0.160(7) 0.163(7) 0.164(7) -0.001(5) 0.049(5) -0.020(5)
O6W 0.201(8) 0.199(9) 0.203(9) 0.005(5) 0.046(5) -0.006(5)
C082 0.044(5) 0.057(6) 0.025(4) -0.010(4) 0.016(4) -0.028(4)
C101 0.046(5) 0.050(5) 0.048(5) 0.012(4) 0.033(4) 0.006(4)
C102 0.034(4) 0.041(5) 0.044(5) -0.002(4) 0.017(4) 0.015(4)
C103 0.030(4) 0.047(5) 0.030(4) 0.008(4) 0.011(3) -0.009(4)
C104 0.083(4) 0.068(4) 0.067(4) -0.042(3) 0.051(3) -0.027(3)
C105 0.060(7) 0.038(6) 0.138(12) 0.002(6) 0.070(8) 0.000(5)
C106 0.038(5) 0.021(4) 0.119(9) -0.001(5) 0.043(6) 0.005(4)
C11A 0.020(4) 0.068(6) 0.026(4) -0.001(4) 0.006(3) -0.008(4)
C12A 0.027(4) 0.056(6) 0.029(4) -0.001(4) 0.007(3) -0.011(4)
C13A 0.028(4) 0.038(4) 0.025(4) -0.003(3) 0.009(3) 0.006(3)
C14A 0.035(4) 0.032(4) 0.028(4) 0.001(3) 0.013(3) 0.007(3)
C15A 0.034(4) 0.046(5) 0.027(4) 0.000(4) 0.005(3) 0.012(4)
C16A 0.042(5) 0.052(6) 0.028(5) 0.006(4) 0.009(4) 0.018(4)
C17A 0.057(6) 0.041(5) 0.032(5) 0.013(4) 0.027(4) 0.021(4)
C18A 0.044(5) 0.024(4) 0.036(4) 0.001(3) 0.022(4) 0.002(4)
C19A 0.035(4) 0.027(4) 0.024(4) 0.003(3) 0.014(3) 0.013(3)
C21A 0.033(4) 0.062(6) 0.023(4) -0.005(4) 0.016(3) -0.007(4)
C22A 0.035(4) 0.049(5) 0.029(4) 0.006(4) 0.015(4) -0.010(4)
C23A 0.032(4) 0.037(5) 0.025(4) 0.000(3) 0.004(3) -0.014(4)
C24A 0.035(4) 0.028(4) 0.025(4) -0.001(3) 0.007(3) -0.001(3)
C25A 0.058(6) 0.028(4) 0.038(5) 0.003(4) 0.007(4) -0.006(4)
C26A 0.065(6) 0.015(4) 0.048(5) 0.005(3) 0.013(5) 0.005(4)
C27A 0.045(5) 0.039(5) 0.038(5) -0.005(4) 0.010(4) 0.008(4)
C28A 0.033(4) 0.024(4) 0.028(4) -0.005(3) 0.008(3) -0.001(3)
C29A 0.036(4) 0.022(4) 0.020(4) -0.004(3) 0.003(3) -0.002(3)
C31A 0.027(4) 0.053(5) 0.039(5) -0.001(4) 0.018(4) 0.008(4)
C32A 0.035(5) 0.049(5) 0.047(5) 0.010(4) 0.020(4) 0.013(4)
C33A 0.050(5) 0.030(4) 0.030(4) 0.010(3) 0.020(4) 0.019(4)
C34A 0.047(5) 0.028(4) 0.017(4) 0.006(3) 0.011(3) 0.010(3)
C35A 0.045(5) 0.026(4) 0.038(5) 0.003(3) 0.012(4) 0.005(4)
C36A 0.063(6) 0.026(4) 0.035(5) 0.012(4) 0.002(4) -0.003(4)
C37A 0.056(5) 0.029(4) 0.032(4) 0.003(3) 0.011(4) -0.016(4)
C38A 0.035(4) 0.027(4) 0.018(4) 0.002(3) 0.006(3) -0.006(3)
C39A 0.038(4) 0.021(4) 0.019(4) -0.004(3) 0.012(3) -0.007(3)
C11B 0.027(4) 0.045(5) 0.028(4) 0.008(3) 0.001(3) 0.004(4)
C12B 0.042(5) 0.043(5) 0.030(4) 0.010(4) 0.008(4) -0.004(4)
C13B 0.041(5) 0.060(6) 0.037(5) 0.006(4) 0.015(4) -0.028(5)
C14B 0.060(6) 0.090(8) 0.027(5) -0.011(5) 0.016(5) -0.042(6)
C15B 0.084(7) 0.104(8) 0.044(5) -0.041(4) 0.046(5) -0.060(5)
C16B 0.084(7) 0.104(8) 0.044(5) -0.041(4) 0.046(5) -0.060(5)
C17B 0.083(4) 0.068(4) 0.067(4) -0.042(3) 0.051(3) -0.027(3)
C18B 0.050(5) 0.061(6) 0.038(5) -0.026(4) 0.028(4) -0.034(5)
C21B 0.032(4) 0.045(5) 0.028(4) 0.004(3) 0.016(3) 0.014(4)
C22B 0.042(5) 0.031(4) 0.028(4) -0.001(3) 0.011(4) 0.008(4)
C23B 0.041(4) 0.019(4) 0.019(4) 0.001(3) 0.005(3) 0.005(3)
C24B 0.030(4) 0.026(4) 0.019(4) 0.001(3) -0.001(3) -0.002(3)
C25B 0.043(5) 0.022(4) 0.028(4) 0.003(3) 0.005(4) -0.006(3)
C26B 0.040(5) 0.030(4) 0.026(4) 0.003(3) 0.008(4) -0.013(4)
C27B 0.024(4) 0.038(5) 0.030(4) 0.008(3) 0.007(3) -0.005(3)
C28B 0.027(4) 0.026(4) 0.034(4) 0.000(3) 0.009(3) -0.003(3)
C29B 0.027(4) 0.025(4) 0.020(4) 0.005(3) 0.007(3) -0.003(3)
C31B 0.024(4) 0.045(5) 0.025(4) 0.011(3) 0.011(3) 0.007(3)
C32B 0.021(4) 0.038(4) 0.034(4) 0.004(3) 0.010(3) -0.004(3)
C33B 0.029(4) 0.036(4) 0.025(4) 0.000(3) 0.012(3) -0.007(3)
C34B 0.033(4) 0.024(4) 0.025(4) 0.003(3) 0.011(3) -0.002(3)
C35B 0.027(4) 0.036(4) 0.027(4) 0.009(3) 0.003(3) -0.004(3)
C36B 0.034(4) 0.031(4) 0.028(4) 0.004(3) 0.008(3) -0.005(3)
C37B 0.028(4) 0.027(4) 0.028(4) -0.001(3) 0.004(3) 0.000(3)
C38B 0.027(4) 0.025(4) 0.029(4) -0.009(3) 0.014(3) -0.004(3)
C39B 0.026(4) 0.026(4) 0.022(4) -0.009(3) 0.010(3) -0.009(3)
C1OX 0.121(13) 0.023(6) 0.074(9) -0.002(5) -0.034(9) 0.000(7)
C1S 0.060(7) 0.106(11) 0.075(8) -0.006(7) 0.038(6) -0.020(7)
C2S 0.200(12) 0.206(12) 0.207(12) -0.016(5) 0.065(6) -0.005(5)

loop_
_atom_type_symbol
_atom_type_description
_atom_type_scat_dispersion_real
_atom_type_scat_dispersion_imag
_atom_type_scat_source
C C 0.0033 0.0016 'International Tables Vol C Tables 4.2.6.8 and 6.1.1.4'
H H 0.0000 0.0000 'International Tables Vol C Tables 4.2.6.8 and 6.1.1.4'
N N 0.0061 0.0033 'International Tables Vol C Tables 4.2.6.8 and 6.1.1.4'
O O 0.0106 0.0060 'International Tables Vol C Tables 4.2.6.8 and 6.1.1.4'
K K 0.2009 0.2494 'International Tables Vol C Tables 4.2.6.8 and 6.1.1.4'
Dy Dy -0.1892 4.4098 'International Tables Vol C Tables 4.2.6.8 and 6.1.1.4'

loop_
_geom_angle_atom_site_label_1
_geom_angle_atom_site_label_2
_geom_angle_atom_site_label_3
_geom_angle
_geom_angle_site_symmetry_1
_geom_angle_site_symmetry_3
O11A Dy1 O21A 82.65(18) . .
O11A Dy1 O31A 74.28(17) . .
O21A Dy1 O31A 80.67(17) . .
O11A Dy1 O11 145.11(18) . .
O21A Dy1 O11 89.30(16) . .
O31A Dy1 O11 70.92(16) . .
O11A Dy1 N32A 86.81(19) . .
O21A Dy1 N32A 153.83(19) . .
O31A Dy1 N32A 73.43(19) . .
O11 Dy1 N32A 85.76(19) . .
O11A Dy1 N12A 70.51(19) . .
O21A Dy1 N12A 109.73(19) . .
O31A Dy1 N12A 141.31(18) . .
O11 Dy1 N12A 143.22(18) . .
N32A Dy1 N12A 88.9(2) . .
O11A Dy1 N22A 132.42(19) . .
O21A Dy1 N22A 71.50(18) . .
O31A Dy1 N22A 135.89(18) . .
O11 Dy1 N22A 75.13(18) . .
N32A Dy1 N22A 131.2(2) . .
N12A Dy1 N22A 81.4(2) . .
O11A Dy1 N1A 129.8(2) . .
O21A Dy1 N1A 136.09(19) . .
O31A Dy1 N1A 130.95(19) . .
O11 Dy1 N1A 77.56(18) . .
N32A Dy1 N1A 67.6(2) . .
N12A Dy1 N1A 66.8(2) . .
N22A Dy1 N1A 64.7(2) . .
O11A Dy1 K1 45.10(14) . .
O21A Dy1 K1 48.85(12) . .
O31A Dy1 K1 48.50(12) . .
O11 Dy1 K1 106.14(12) . .
N32A Dy1 K1 108.27(15) . .
N12A Dy1 K1 110.07(15) . .
N22A Dy1 K1 120.01(15) . .
N1A Dy1 K1 174.46(15) . .
O11B Dy2 O21B 81.09(18) . .
O11B Dy2 O31B 75.69(19) . .
O21B Dy2 O31B 78.23(17) . .
O11B Dy2 O12 147.07(19) . .
O21B Dy2 O12 88.86(17) . .
O31B Dy2 O12 71.57(16) . .
O11B Dy2 N32B 90.75(19) . .
O21B Dy2 N32B 151.14(19) . .
O31B Dy2 N32B 72.93(18) . .
O12 Dy2 N32B 83.08(18) . .
O11B Dy2 N12B 71.5(2) . .
O21B Dy2 N12B 103.66(18) . .
O31B Dy2 N12B 146.27(19) . .
O12 Dy2 N12B 141.44(19) . .
N32B Dy2 N12B 99.78(19) . .
O11B Dy2 N22B 132.1(2) . .
O21B Dy2 N22B 72.40(19) . .
O31B Dy2 N22B 133.32(18) . .
O12 Dy2 N22B 72.37(17) . .
N32B Dy2 N22B 130.01(19) . .
N12B Dy2 N22B 77.0(2) . .
O11B Dy2 N1B 128.67(19) . .
O21B Dy2 N1B 138.04(19) . .
O31B Dy2 N1B 132.07(17) . .
O12 Dy2 N1B 78.27(17) . .
N32B Dy2 N1B 67.11(19) . .
N12B Dy2 N1B 68.01(19) . .
N22B Dy2 N1B 65.6(2) . .
O11B Dy2 K2 46.69(14) . .
O21B Dy2 K2 48.43(13) . .
O31B Dy2 K2 45.35(12) . .
O12 Dy2 K2 104.50(12) . .
N32B Dy2 K2 107.08(14) . .
N12B Dy2 K2 111.09(15) . .
N22B Dy2 K2 120.78(14) . .
N1B Dy2 K2 173.44(14) . .
O11A K1 O22A 110.85(17) . .
O11A K1 O12A 58.21(16) . .
O22A K1 O12A 139.58(17) . .
O11A K1 O32A 109.71(16) . .
O22A K1 O32A 119.70(16) . .
O12A K1 O32A 99.70(17) . .
O11A K1 O1N 147.7(2) . .
O22A K1 O1N 90.2(2) . .
O12A K1 O1N 89.7(2) . .
O32A K1 O1N 77.62(19) . .
O11A K1 O31A 60.03(15) . .
O22A K1 O31A 115.36(15) . .
O12A K1 O31A 93.23(16) . .
O32A K1 O31A 55.80(15) . .
O1N K1 O31A 133.2(2) . .
O11A K1 O21A 65.48(15) . .
O22A K1 O21A 56.97(15) . .
O12A K1 O21A 123.14(16) . .
O32A K1 O21A 105.87(15) . .
O1N K1 O21A 144.7(2) . .
O31A K1 O21A 63.70(14) . .
O11A K1 O2N 115.2(3) . .
O22A K1 O2N 79.7(2) . .
O12A K1 O2N 73.2(3) . .
O32A K1 O2N 118.9(2) . .
O1N K1 O2N 42.8(3) . .
O31A K1 O2N 164.9(2) . .
O21A K1 O2N 129.2(2) . .
O11A K1 O12 103.97(14) . .
O22A K1 O12 69.41(14) . .
O12A K1 O12 147.90(16) . .
O32A K1 O12 58.80(14) . .
O1N K1 O12 106.4(2) . .
O31A K1 O12 55.43(13) . .
O21A K1 O12 53.12(13) . .
O2N K1 O12 136.7(3) . .
O11A K1 N1N 136.3(2) . .
O22A K1 N1N 81.1(2) . .
O12A K1 N1N 85.0(2) . .
O32A K1 N1N 98.2(3) . .
O1N K1 N1N 20.6(2) . .
O31A K1 N1N 153.3(3) . .
O21A K1 N1N 137.8(2) . .
O2N K1 N1N 22.8(3) . .
O12 K1 N1N 119.3(2) . .
O11A K1 C39A 65.14(17) . .
O22A K1 C39A 137.41(17) . .
O12A K1 C39A 77.19(17) . .
O32A K1 C39A 44.57(17) . .
O1N K1 C39A 115.4(2) . .
O31A K1 C39A 23.36(15) . .
O21A K1 C39A 86.86(16) . .
O2N K1 C39A 142.2(2) . .
O12 K1 C39A 70.86(15) . .
N1N K1 C39A 133.0(3) . .
O11A K1 C38A 88.05(17) . .
O22A K1 C38A 140.33(17) . .
O12A K1 C38A 80.08(17) . .
O32A K1 C38A 23.71(16) . .
O1N K1 C38A 90.7(2) . .
O31A K1 C38A 44.30(16) . .
O21A K1 C38A 106.18(16) . .
O2N K1 C38A 124.5(2) . .
O12 K1 C38A 72.34(15) . .
N1N K1 C38A 109.5(3) . .
C39A K1 C38A 25.03(18) . .
O1OX K2 O22B 93.7(3) . .
O1OX K2 O31B 139.3(3) . .
O22B K2 O31B 119.17(16) . .
O1OX K2 O12B 79.8(3) . .
O22B K2 O12B 118.8(2) . .
O31B K2 O12B 101.54(18) . .
O1OX K2 O11B 137.1(3) . .
O22B K2 O11B 102.56(18) . .
O31B K2 O11B 62.19(16) . .
O12B K2 O11B 57.5(2) . .
O1OX K2 O32B 85.7(4) . .
O22B K2 O32B 123.68(19) . .
O31B K2 O32B 56.92(15) . .
O12B K2 O32B 116.4(2) . .
O11B K2 O32B 115.47(16) . .
O1OX K2 O21B 150.5(3) . .
O22B K2 O21B 57.82(15) . .
O31B K2 O21B 63.41(14) . .
O12B K2 O21B 118.9(2) . .
O11B K2 O21B 64.17(16) . .
O32B K2 O21B 103.23(16) . .
O1OX K2 O2OX 46.5(4) . .
O22B K2 O2OX 66.6(3) . .
O31B K2 O2OX 123.2(3) . .
O12B K2 O2OX 125.6(3) . .
O11B K2 O2OX 169.1(3) . .
O32B K2 O2OX 73.4(3) . .
O21B K2 O2OX 108.7(3) . .
O1OX K2 O11 117.1(3) . .
O22B K2 O11 74.17(16) . .
O31B K2 O11 57.96(14) . .
O12B K2 O11 159.28(17) . .
O11B K2 O11 105.52(14) . .
O32B K2 O11 57.12(15) . .
O21B K2 O11 51.99(13) . .
O2OX K2 O11 73.4(3) . .
O1OX K2 C39B 118.5(3) . .
O22B K2 C39B 138.63(18) . .
O31B K2 C39B 21.53(16) . .
O12B K2 C39B 93.42(19) . .
O11B K2 C39B 72.04(17) . .
O32B K2 C39B 43.44(16) . .
O21B K2 C39B 84.83(16) . .
O2OX K2 C39B 116.6(3) . .
O11 K2 C39B 68.42(14) . .
O1OX K2 C1OX 8.0(4) . .
O22B K2 C1OX 93.9(3) . .
O31B K2 C1OX 134.2(3) . .
O12B K2 C1OX 86.8(3) . .
O11B K2 C1OX 144.3(2) . .
O32B K2 C1OX 78.9(3) . .
O21B K2 C1OX 147.9(3) . .
O2OX K2 C1OX 40.4(3) . .
O11 K2 C1OX 109.4(2) . .
C39B K2 C1OX 114.5(3) . .
O1OX K2 C38B 96.5(4) . .
O22B K2 C38B 141.49(19) . .
O31B K2 C38B 42.82(16) . .
O12B K2 C38B 99.6(2) . .
O11B K2 C38B 94.76(17) . .
O32B K2 C38B 22.10(16) . .
O21B K2 C38B 101.93(15) . .
O2OX K2 C38B 94.8(3) . .
O11 K2 C38B 68.10(15) . .
C39B K2 C38B 24.05(17) . .
C1OX K2 C38B 91.5(3) . .
O1OX K2 H112 119.8(10) . .
O22B K2 H112 88.1(4) . .
O31B K2 H112 45.8(7) . .
O12B K2 H112 146.9(6) . .
O11B K2 H112 100.3(9) . .
O32B K2 H112 46.9(7) . .
O21B K2 H112 57.5(8) . .
O2OX K2 H112 81.1(9) . .
O11 K2 H112 14.2(4) . .
C39B K2 H112 54.4(5) . .
C1OX K2 H112 111.8(10) . .
C38B K2 H112 54.8(5) . .
C31A N1A C11A 110.4(7) . .
C31A N1A C21A 108.4(6) . .
C11A N1A C21A 109.4(6) . .
C31A N1A Dy1 108.4(5) . .
C11A N1A Dy1 112.2(4) . .
C21A N1A Dy1 107.9(4) . .
C13A N12A C12A 114.4(6) . .
C13A N12A Dy1 132.8(5) . .
C12A N12A Dy1 112.6(4) . .
C23A N22A C22A 112.5(7) . .
C23A N22A Dy1 127.9(5) . .
C22A N22A Dy1 119.4(5) . .
C33A N32A C32A 115.7(7) . .
C33A N32A Dy1 128.5(5) . .
C32A N32A Dy1 115.6(5) . .
C21B N1B C11B 110.3(6) . .
C21B N1B C31B 108.9(6) . .
C11B N1B C31B 108.3(6) . .
C21B N1B Dy2 107.4(4) . .
C11B N1B Dy2 111.1(4) . .
C31B N1B Dy2 110.8(4) . .
C13B N12B C12B 113.9(7) . .
C13B N12B Dy2 131.4(6) . .
C12B N12B Dy2 114.7(4) . .
C23B N22B C22B 113.6(6) . .
C23B N22B Dy2 127.5(5) . .
C22B N22B Dy2 118.9(5) . .
C33B N32B C32B 114.4(6) . .
C33B N32B Dy2 130.3(5) . .
C32B N32B Dy2 115.1(4) . .
O1N N1N O2N 116.6(12) . .
O1N N1N O3N 125.1(12) . .
O2N N1N O3N 118.3(15) . .
O1N N1N K1 57.7(6) . .
O2N N1N K1 61.8(7) . .
O3N N1N K1 164.5(10) . .
Dy1 O11 K2 171.7(2) . .
Dy1 O11 H112 107.4(18) . .
K2 O11 H112 65.8(19) . .
Dy1 O11 H111 107.2(19) . .
K2 O11 H111 79.5(18) . .
H112 O11 H111 103(3) . .
Dy2 O12 K1 174.5(2) . .
Dy2 O12 H121 104.2(18) . .
K1 O12 H121 81.3(18) . .
Dy2 O12 H122 104.7(18) . .
K1 O12 H122 73.2(19) . .
H121 O12 H122 103(3) . .
C19A O11A Dy1 144.1(5) . .
C19A O11A K1 116.5(4) . .
Dy1 O11A K1 98.71(18) . .
C18A O12A C101 117.7(6) . .
C18A O12A K1 116.1(4) . .
C101 O12A K1 116.4(5) . .
C29A O21A Dy1 137.8(5) . .
C29A O21A K1 117.7(4) . .
Dy1 O21A K1 93.77(16) . .
C28A O22A C102 117.3(6) . .
C28A O22A K1 124.0(4) . .
C102 O22A K1 115.9(5) . .
C39A O31A Dy1 134.3(4) . .
C39A O31A K1 98.3(4) . .
Dy1 O31A K1 93.39(16) . .
C38A O32A C103 115.9(6) . .
C38A O32A K1 101.6(4) . .
C103 O32A K1 117.6(4) . .
C18B O11B Dy2 142.7(6) . .
C18B O11B K2 109.3(5) . .
Dy2 O11B K2 96.40(18) . .
C17B O12B C104 120.2(8) . .
C17B O12B K2 110.3(6) . .
C104 O12B K2 117.1(6) . .
C29B O21B Dy2 137.5(4) . .
C29B O21B K2 120.2(4) . .
Dy2 O21B K2 94.31(16) . .
C28B O22B C105 116.2(6) . .
C28B O22B K2 127.4(4) . .
C105 O22B K2 116.3(5) . .
C39B O31B Dy2 141.0(5) . .
C39B O31B K2 108.5(4) . .
Dy2 O31B K2 96.98(17) . .
C38B O32B C106 115.7(6) . .
C38B O32B K2 108.3(5) . .
C106 O32B K2 117.9(5) . .
N1N O1N K1 101.7(7) . .
N1N O2N K1 95.3(8) . .
C1OX O1OX C1OX 39.6(14) . 3_756
C1OX O1OX K2 149.0(17) . .
C1OX O1OX K2 114.1(7) 3_756 .
C1OX O2OX K2 99.3(10) 3_756 .
C1S O1S H1S 109.5 . .
H1WA O1W H1WB 109.5 . .
H2WA O2W H2WB 109.5 . .
H3WA O3W H3WB 109.5 . .
H4WA O4W H4WB 109.5 . .
H5WA O5W H5WB 109.5 . .
C2S O6W H6W 109.5 . .
C14B C082 C18B 118.9(9) . .
C14B C082 C13B 119.3(10) . .
C18B C082 C13B 121.7(7) . .
O12A C101 H10A 109.5 . .
O12A C101 H10B 109.5 . .
H10A C101 H10B 109.5 . .
O12A C101 H10C 109.5 . .
H10A C101 H10C 109.5 . .
H10B C101 H10C 109.5 . .
O22A C102 H10D 109.5 . .
O22A C102 H10E 109.5 . .
H10D C102 H10E 109.5 . .
O22A C102 H10F 109.5 . .
H10D C102 H10F 109.5 . .
H10E C102 H10F 109.5 . .
O32A C103 H10G 109.5 . .
O32A C103 H10H 109.5 . .
H10G C103 H10H 109.5 . .
O32A C103 H10I 109.5 . .
H10G C103 H10I 109.5 . .
H10H C103 H10I 109.5 . .
O12B C104 H10J 109.5 . .
O12B C104 H10K 109.5 . .
H10J C104 H10K 109.5 . .
O12B C104 H10L 109.5 . .
H10J C104 H10L 109.5 . .
H10K C104 H10L 109.5 . .
O22B C105 H10M 109.5 . .
O22B C105 H10N 109.5 . .
H10M C105 H10N 109.5 . .
O22B C105 H10O 109.5 . .
H10M C105 H10O 109.5 . .
H10N C105 H10O 109.5 . .
O32B C106 H10P 109.5 . .
O32B C106 H10Q 109.5 . .
H10P C106 H10Q 109.5 . .
O32B C106 H10R 109.5 . .
H10P C106 H10R 109.5 . .
H10Q C106 H10R 109.5 . .
N1A C11A C12A 114.0(6) . .
N1A C11A H11A 108.7 . .
C12A C11A H11A 108.7 . .
N1A C11A H11B 108.7 . .
C12A C11A H11B 108.7 . .
H11A C11A H11B 107.6 . .
N12A C12A C11A 109.4(7) . .
N12A C12A H12A 109.8 . .
C11A C12A H12A 109.8 . .
N12A C12A H12B 109.8 . .
C11A C12A H12B 109.8 . .
H12A C12A H12B 108.2 . .
N12A C13A C14A 125.6(7) . .
N12A C13A H13A 117.2 . .
C14A C13A H13A 117.2 . .
C15A C14A C19A 121.5(7) . .
C15A C14A C13A 117.0(8) . .
C19A C14A C13A 121.5(7) . .
C16A C15A C14A 121.1(8) . .
C16A C15A H15A 119.5 . .
C14A C15A H15A 119.5 . .
C15A C16A C17A 119.3(8) . .
C15A C16A H16A 120.4 . .
C17A C16A H16A 120.4 . .
C18A C17A C16A 121.1(8) . .
C18A C17A H17A 119.4 . .
C16A C17A H17A 119.4 . .
O12A C18A C17A 125.4(7) . .
O12A C18A C19A 113.4(7) . .
C17A C18A C19A 121.1(8) . .
O11A C19A C14A 123.3(7) . .
O11A C19A C18A 120.8(7) . .
C14A C19A C18A 115.9(7) . .
O11A C19A K1 44.2(4) . .
C14A C19A K1 153.0(5) . .
C18A C19A K1 80.9(5) . .
N1A C21A C22A 110.8(6) . .
N1A C21A H21A 109.5 . .
C22A C21A H21A 109.5 . .
N1A C21A H21B 109.5 . .
C22A C21A H21B 109.5 . .
H21A C21A H21B 108.1 . .
N22A C22A C21A 111.0(6) . .
N22A C22A H22A 109.4 . .
C21A C22A H22A 109.4 . .
N22A C22A H22B 109.4 . .
C21A C22A H22B 109.4 . .
H22A C22A H22B 108.0 . .
N22A C23A C24A 128.4(7) . .
N22A C23A H23A 115.8 . .
C24A C23A H23A 115.8 . .
C25A C24A C29A 120.5(7) . .
C25A C24A C23A 116.3(7) . .
C29A C24A C23A 123.2(7) . .
C26A C25A C24A 121.4(8) . .
C26A C25A H25A 119.3 . .
C24A C25A H25A 119.3 . .
C25A C26A C27A 119.1(8) . .
C25A C26A H26A 120.5 . .
C27A C26A H26A 120.5 . .
C28A C27A C26A 120.1(8) . .
C28A C27A H27A 120.0 . .
C26A C27A H27A 120.0 . .
O22A C28A C27A 123.1(7) . .
O22A C28A C29A 114.1(6) . .
C27A C28A C29A 122.9(8) . .
O21A C29A C28A 120.9(7) . .
O21A C29A C24A 123.2(7) . .
C28A C29A C24A 115.9(7) . .
N1A C31A C32A 109.5(6) . .
N1A C31A H31A 109.8 . .
C32A C31A H31A 109.8 . .
N1A C31A H31B 109.8 . .
C32A C31A H31B 109.8 . .
H31A C31A H31B 108.2 . .
N32A C32A C31A 109.1(6) . .
N32A C32A H32A 109.9 . .
C31A C32A H32A 109.9 . .
N32A C32A H32B 109.9 . .
C31A C32A H32B 109.9 . .
H32A C32A H32B 108.3 . .
N32A C33A C34A 128.7(7) . .
N32A C33A H33A 115.6 . .
C34A C33A H33A 115.6 . .
C39A C34A C35A 120.0(8) . .
C39A C34A C33A 123.0(7) . .
C35A C34A C33A 116.8(7) . .
C36A C35A C34A 122.2(8) . .
C36A C35A H35A 118.9 . .
C34A C35A H35A 118.9 . .
C35A C36A C37A 119.7(8) . .
C35A C36A H36A 120.1 . .
C37A C36A H36A 120.1 . .
C38A C37A C36A 120.2(8) . .
C38A C37A H37A 119.9 . .
C36A C37A H37A 119.9 . .
O32A C38A C37A 124.7(7) . .
O32A C38A C39A 113.7(6) . .
C37A C38A C39A 121.5(7) . .
O32A C38A K1 54.7(3) . .
C37A C38A K1 137.9(5) . .
C39A C38A K1 75.6(4) . .
O31A C39A C34A 124.9(7) . .
O31A C39A C38A 118.8(7) . .
C34A C39A C38A 116.3(7) . .
O31A C39A K1 58.3(3) . .
C34A C39A K1 136.8(5) . .
C38A C39A K1 79.4(4) . .
N1B C11B C12B 116.0(6) . .
N1B C11B H11C 108.3 . .
C12B C11B H11C 108.3 . .
N1B C11B H11D 108.3 . .
C12B C11B H11D 108.3 . .
H11C C11B H11D 107.4 . .
N12B C12B C11B 108.8(6) . .
N12B C12B H12C 109.9 . .
C11B C12B H12C 109.9 . .
N12B C12B H12D 109.9 . .
C11B C12B H12D 109.9 . .
H12C C12B H12D 108.3 . .
N12B C13B C082 127.9(9) . .
N12B C13B H13B 116.0 . .
C082 C13B H13B 116.0 . .
C15B C14B C082 123.9(12) . .
C15B C14B H14B 118.0 . .
C082 C14B H14B 118.0 . .
C14B C15B C16B 117.7(10) . .
C14B C15B H15B 121.2 . .
C16B C15B H15B 121.2 . .
C15B C16B C17B 123.4(11) . .
C15B C16B H16B 118.3 . .
C17B C16B H16B 118.3 . .
O12B C17B C18B 115.2(9) . .
O12B C17B C16B 126.3(10) . .
C18B C17B C16B 118.4(12) . .
O11B C18B C17B 118.4(10) . .
O11B C18B C082 123.8(8) . .
C17B C18B C082 117.6(9) . .
N1B C21B C22B 113.9(6) . .
N1B C21B H21C 108.8 . .
C22B C21B H21C 108.8 . .
N1B C21B H21D 108.8 . .
C22B C21B H21D 108.8 . .
H21C C21B H21D 107.7 . .
C21B C22B N22B 110.8(6) . .
C21B C22B H22C 109.5 . .
N22B C22B H22C 109.5 . .
C21B C22B H22D 109.5 . .
N22B C22B H22D 109.5 . .
H22C C22B H22D 108.1 . .
N22B C23B C24B 128.8(7) . .
N22B C23B H23B 115.6 . .
C24B C23B H23B 115.6 . .
C29B C24B C25B 119.3(7) . .
C29B C24B C23B 123.1(7) . .
C25B C24B C23B 117.6(7) . .
C26B C25B C24B 122.4(8) . .
C26B C25B H25B 118.8 . .
C24B C25B H25B 118.8 . .
C25B C26B C27B 119.9(7) . .
C25B C26B H26B 120.0 . .
C27B C26B H26B 120.0 . .
C28B C27B C26B 119.5(7) . .
C28B C27B H27B 120.3 . .
C26B C27B H27B 120.3 . .
O22B C28B C27B 124.0(7) . .
O22B C28B C29B 114.7(6) . .
C27B C28B C29B 121.3(7) . .
O21B C29B C24B 122.9(6) . .
O21B C29B C28B 119.4(6) . .
C24B C29B C28B 117.7(7) . .
N1B C31B C32B 110.4(6) . .
N1B C31B H31C 109.6 . .
C32B C31B H31C 109.6 . .
N1B C31B H31D 109.6 . .
C32B C31B H31D 109.6 . .
H31C C31B H31D 108.1 . .
N32B C32B C31B 108.9(6) . .
N32B C32B H32C 109.9 . .
C31B C32B H32C 109.9 . .
N32B C32B H32D 109.9 . .
C31B C32B H32D 109.9 . .
H32C C32B H32D 108.3 . .
N32B C33B C34B 127.5(7) . .
N32B C33B H33B 116.2 . .
C34B C33B H33B 116.2 . .
C39B C34B C35B 120.1(7) . .
C39B C34B C33B 124.7(7) . .
C35B C34B C33B 115.2(7) . .
C36B C35B C34B 121.8(7) . .
C36B C35B H35B 119.1 . .
C34B C35B H35B 119.1 . .
C35B C36B C37B 118.8(7) . .
C35B C36B H36B 120.6 . .
C37B C36B H36B 120.6 . .
C38B C37B C36B 120.4(7) . .
C38B C37B H37B 119.8 . .
C36B C37B H37B 119.8 . .
C37B C38B O32B 124.7(7) . .
C37B C38B C39B 122.7(7) . .
O32B C38B C39B 112.5(6) . .
C37B C38B K2 147.9(5) . .
O32B C38B K2 49.6(4) . .
C39B C38B K2 73.2(4) . .
O31B C39B C34B 123.4(7) . .
O31B C39B C38B 120.5(6) . .
C34B C39B C38B 116.1(7) . .
O31B C39B K2 50.0(3) . .
C34B C39B K2 143.6(5) . .
C38B C39B K2 82.7(4) . .
O1OX C1OX C1OX 109(2) . 3_756
O1OX C1OX O2OX 123.1(16) . 3_756
C1OX C1OX O2OX 128(2) 3_756 3_756
O1OX C1OX O1OX 140.4(14) . 3_756
C1OX C1OX O1OX 31.9(12) 3_756 3_756
O2OX C1OX O1OX 96.4(13) 3_756 3_756
O1OX C1OX K2 23.0(13) . .
C1OX C1OX K2 90.5(19) 3_756 .
O2OX C1OX K2 139.5(11) 3_756 .
O1OX C1OX K2 121.3(8) 3_756 .
O1S C1S H1SA 109.5 . .
O1S C1S H1SB 109.5 . .
H1SA C1S H1SB 109.5 . .
O1S C1S H1SC 109.5 . .
H1SA C1S H1SC 109.5 . .
H1SB C1S H1SC 109.5 . .
O6W C2S H2SA 109.5 . .
O6W C2S H2SB 109.5 . .
H2SA C2S H2SB 109.5 . .
O6W C2S H2SC 109.5 . .
H2SA C2S H2SC 109.5 . .
H2SB C2S H2SC 109.5 . .

loop_
_geom_bond_atom_site_label_1
_geom_bond_atom_site_label_2
_geom_bond_distance
_geom_bond_site_symmetry_2
Dy1 O11A 2.256(5) .
Dy1 O21A 2.297(5) .
Dy1 O31A 2.335(5) .
Dy1 O11 2.411(5) .
Dy1 N32A 2.499(6) .
Dy1 N12A 2.508(6) .
Dy1 N22A 2.597(6) .
Dy1 N1A 2.684(6) .
Dy1 K1 3.7758(18) .
Dy2 O11B 2.277(5) .
Dy2 O21B 2.288(5) .
Dy2 O31B 2.320(5) .
Dy2 O12 2.432(5) .
Dy2 N32B 2.516(6) .
Dy2 N12B 2.538(7) .
Dy2 N22B 2.573(6) .
Dy2 N1B 2.647(6) .
Dy2 K2 3.7686(19) .
K1 O11A 2.706(6) .
K1 O22A 2.706(5) .
K1 O12A 2.732(6) .
K1 O32A 2.784(5) .
K1 O1N 2.806(7) .
K1 O31A 2.833(5) .
K1 O21A 2.849(5) .
K1 O2N 2.880(10) .
K1 O12 3.237(5) .
K1 N1N 3.252(12) .
K1 C39A 3.294(7) .
K1 C38A 3.342(8) .
K2 O1OX 2.606(10) .
K2 O22B 2.638(6) .
K2 O31B 2.701(5) .
K2 O12B 2.726(7) .
K2 O11B 2.759(6) .
K2 O32B 2.780(6) .
K2 O21B 2.827(5) .
K2 O2OX 3.118(14) .
K2 O11 3.281(5) .
K2 C39B 3.345(7) .
K2 C1OX 3.437(19) .
K2 C38B 3.466(8) .
K2 H112 3.04(2) .
N1A C31A 1.478(10) .
N1A C11A 1.478(10) .
N1A C21A 1.482(10) .
N12A C13A 1.305(9) .
N12A C12A 1.484(10) .
N22A C23A 1.272(10) .
N22A C22A 1.484(9) .
N32A C33A 1.279(10) .
N32A C32A 1.477(10) .
N1B C21B 1.484(10) .
N1B C11B 1.495(9) .
N1B C31B 1.497(10) .
N12B C13B 1.294(10) .
N12B C12B 1.480(11) .
N22B C23B 1.295(10) .
N22B C22B 1.496(9) .
N32B C33B 1.298(9) .
N32B C32B 1.468(9) .
N1N O1N 1.170(15) .
N1N O2N 1.268(14) .
N1N O3N 1.274(15) .
O11 H112 0.817(19) .
O11 H111 0.825(19) .
O12 H121 0.83(2) .
O12 H122 0.825(19) .
O11A C19A 1.285(9) .
O12A C18A 1.358(10) .
O12A C101 1.434(9) .
O21A C29A 1.315(8) .
O22A C28A 1.366(9) .
O22A C102 1.443(8) .
O31A C39A 1.320(8) .
O32A C38A 1.372(9) .
O32A C103 1.423(9) .
O11B C18B 1.311(10) .
O12B C17B 1.375(15) .
O12B C104 1.443(11) .
O21B C29B 1.329(8) .
O22B C28B 1.393(9) .
O22B C105 1.437(11) .
O31B C39B 1.295(8) .
O32B C38B 1.373(8) .
O32B C106 1.420(10) .
O1OX C1OX 0.930(16) .
O1OX C1OX 1.67(2) 3_756
O2OX C1OX 1.414(18) 3_756
O1S C1S 1.454(14) .
O1S H1S 0.8200 .
O1W H1WA 0.8500 .
O1W H1WB 0.8499 .
O2W H2WA 0.8499 .
O2W H2WB 0.8500 .
O3W H3WA 0.8500 .
O3W H3WB 0.8501 .
O4W H4WA 0.8500 .
O4W H4WB 0.8500 .
O5W H5WA 0.8501 .
O5W H5WB 0.8502 .
O6W C2S 1.47(3) .
O6W H6W 0.8200 .
C082 C14B 1.406(12) .
C082 C18B 1.438(14) .
C082 C13B 1.444(13) .
C101 H10A 0.9600 .
C101 H10B 0.9600 .
C101 H10C 0.9600 .
C102 H10D 0.9600 .
C102 H10E 0.9600 .
C102 H10F 0.9600 .
C103 H10G 0.9600 .
C103 H10H 0.9600 .
C103 H10I 0.9600 .
C104 H10J 0.9600 .
C104 H10K 0.9600 .
C104 H10L 0.9600 .
C105 H10M 0.9600 .
C105 H10N 0.9600 .
C105 H10O 0.9600 .
C106 H10P 0.9600 .
C106 H10Q 0.9600 .
C106 H10R 0.9600 .
C11A C12A 1.516(12) .
C11A H11A 0.9700 .
C11A H11B 0.9700 .
C12A H12A 0.9700 .
C12A H12B 0.9700 .
C13A C14A 1.462(11) .
C13A H13A 0.9300 .
C14A C15A 1.400(11) .
C14A C19A 1.426(11) .
C15A C16A 1.376(12) .
C15A H15A 0.9300 .
C16A C17A 1.400(13) .
C16A H16A 0.9300 .
C17A C18A 1.385(11) .
C17A H17A 0.9300 .
C18A C19A 1.443(11) .
C21A C22A 1.528(12) .
C21A H21A 0.9700 .
C21A H21B 0.9700 .
C22A H22A 0.9700 .
C22A H22B 0.9700 .
C23A C24A 1.450(11) .
C23A H23A 0.9300 .
C24A C25A 1.422(11) .
C24A C29A 1.423(10) .
C25A C26A 1.362(13) .
C25A H25A 0.9300 .
C26A C27A 1.415(13) .
C26A H26A 0.9300 .
C27A C28A 1.375(11) .
C27A H27A 0.9300 .
C28A C29A 1.418(11) .
C31A C32A 1.521(11) .
C31A H31A 0.9700 .
C31A H31B 0.9700 .
C32A H32A 0.9700 .
C32A H32B 0.9700 .
C33A C34A 1.447(12) .
C33A H33A 0.9300 .
C34A C39A 1.411(10) .
C34A C35A 1.425(11) .
C35A C36A 1.339(12) .
C35A H35A 0.9300 .
C36A C37A 1.398(12) .
C36A H36A 0.9300 .
C37A C38A 1.388(10) .
C37A H37A 0.9300 .
C38A C39A 1.439(10) .
C11B C12B 1.512(11) .
C11B H11C 0.9700 .
C11B H11D 0.9700 .
C12B H12C 0.9700 .
C12B H12D 0.9700 .
C13B H13B 0.9300 .
C14B C15B 1.355(16) .
C14B H14B 0.9300 .
C15B C16B 1.364(18) .
C15B H15B 0.9300 .
C16B C17B 1.430(15) .
C16B H16B 0.9300 .
C17B C18B 1.428(13) .
C21B C22B 1.486(11) .
C21B H21C 0.9700 .
C21B H21D 0.9700 .
C22B H22C 0.9700 .
C22B H22D 0.9700 .
C23B C24B 1.451(11) .
C23B H23B 0.9300 .
C24B C29B 1.401(10) .
C24B C25B 1.411(10) .
C25B C26B 1.332(11) .
C25B H25B 0.9300 .
C26B C27B 1.396(11) .
C26B H26B 0.9300 .
C27B C28B 1.393(10) .
C27B H27B 0.9300 .
C28B C29B 1.409(10) .
C31B C32B 1.497(11) .
C31B H31C 0.9700 .
C31B H31D 0.9700 .
C32B H32C 0.9700 .
C32B H32D 0.9700 .
C33B C34B 1.446(11) .
C33B H33B 0.9300 .
C34B C39B 1.406(10) .
C34B C35B 1.420(10) .
C35B C36B 1.361(11) .
C35B H35B 0.9300 .
C36B C37B 1.398(10) .
C36B H36B 0.9300 .
C37B C38B 1.365(10) .
C37B H37B 0.9300 .
C38B C39B 1.424(10) .
C1OX C1OX 1.12(2) 3_756
C1OX O2OX 1.414(18) 3_756
C1OX O1OX 1.67(2) 3_756
C1S H1SA 0.9600 .
C1S H1SB 0.9600 .
C1S H1SC 0.9600 .
C2S H2SA 0.9600 .
C2S H2SB 0.9600 .
C2S H2SC 0.9600 .
